data_1000084
loop_
_publ_author_name
'Le Bail, A.'
'Ferey, G.'
'Amoros, P.'
'Beltran-Portier, D.'

_publ_section_title
;
 Structure of vanadyl hydrogenphosphate dihydrate \a-VO(HPO~4~)
 2H~2~O solved from X-ray and neutron powder diffraction
;
_journal_coden_ASTM EJSCE5
_journal_name_full
;
 European Journal of Solid State and Inorganic Chemistry
;
_journal_page_first 419
_journal_page_last 426
_journal_volume 26
_journal_year 1989
_chemical_formula_structural '(V O) (H P O4) (H2 O)2'
_chemical_formula_sum 'H5 O7 P V'
_chemical_name_systematic
;
Oxovanadium(IV) hydrogenphosphate dihydrate - \a
;
_space_group_IT_number 14
_symmetry_cell_setting monoclinic
_symmetry_Int_Tables_number 14
_symmetry_space_group_name_Hall '-P 2ybc'
_symmetry_space_group_name_H-M 'P 1 21/c 1'
_cell_angle_alpha 90
_cell_angle_beta 95.4(1)
_cell_angle_gamma 90
_cell_formula_units_Z 4
_cell_length_a 7.61(1)
_cell_length_b 7.42(1)
_cell_length_c 9.47(1)
_cell_volume 532.4
_refine_ls_R_factor_all 0.034
_cod_database_code 1000084

loop_
_symmetry_equiv_pos_as_xyz
x,y,z
-x,1/2+y,1/2-z
-x,-y,-z
x,1/2-y,1/2+z

loop_
_atom_site_label
_atom_site_type_symbol
_atom_site_symmetry_multiplicity
_atom_site_Wyckoff_symbol
_atom_site_fract_x
_atom_site_fract_y
_atom_site_fract_z
_atom_site_occupancy
_atom_site_attached_hydrogens
_atom_site_calc_flag
V1 V4+ 4 e 0.5248(2) 0.1463(2) 0.2572(2) 1. 0 d
P1 P5+ 4 e 0.269(2) 0.154(2) 0.510(2) 1. 0 d
O1 O2- 4 e 0.301(2) 0.139(2) 0.354(2) 1. 0 d
O2 O2- 4 e 0.386(2) 0.313(2) 0.575(2) 1. 0 d
O3 O2- 4 e 0.328(2) 0.981(2) 0.588(2) 1. 0 d
O4 O2- 4 e 0.068(2) 0.192(2) 0.517(2) 1. 0 d
O5 O2- 4 e 0.717(2) 0.084(2) 0.124(2) 1. 2 d
O6 O2- 4 e 0.580(2) 0.133(2) 0.794(2) 1. 0 d
O7 O2- 4 e 0.967(2) 0.406(2) 0.264(2) 1. 2 d
H1 H1+ 4 e 0.957(3) 0.338(3) 0.341(2) 1. 0 d
H2 H1+ 4 e 0.869(3) 0.471(3) 0.244(3) 1. 0 d
H3 H1+ 4 e 0.691(4) 0.037(4) 0.038(2) 1. 0 d
H4 H1+ 4 e 0.821(3) 0.025(3) 0.157(2) 1. 0 d
H5 H1+ 4 e 0.030(3) 0.169(3) 0.600(2) 1. 0 d

loop_
_atom_type_symbol
_atom_type_oxidation_number
V4+ 4.000
P5+ 5.000
O2- -2.000
H1+ 1.000
